data_4515820
loop_
_publ_author_name
'Huang, Jian-Qiang'
'Liu, Wei'
'Zheng, Bao-Hui'
'Liu, Xiu Yan'
'Yang, Zhen'
'Ding, Chang-Hua'
'Li, Hao'
'Peng, Qian'
'Hou, Xue-Long'

_publ_section_title
;
 Pd-Catalyzed Asymmetric Cyclopropanation Reaction of Acyclic Amides with
 Allyl and Polyenyl Carbonates. Experimental and Computational Studies for
 the Origin of Cyclopropane Formation
;
_journal_issue 3
_journal_name_full 'ACS Catalysis'
_journal_page_first 1964
_journal_paper_doi 10.1021/acscatal.7b03744
_journal_volume 8
_journal_year 2018
_chemical_absolute_configuration ad
_chemical_formula_sum 'C48 H45 Cl3 F3 Fe N2 O6 P Pd S'
_chemical_formula_weight 1134.49
_space_group_IT_number 19
_space_group_name_Hall 'P 2ac 2ab'
_space_group_name_H-M_alt 'P 21 21 21'
_symmetry_cell_setting orthorhombic
_symmetry_space_group_name_H-M 'P 21 21 21'
_atom_sites_solution_hydrogens geom
_atom_sites_solution_primary direct
_atom_sites_solution_secondary difmap
_audit_creation_method SHELXL-97
_cell_angle_alpha 90.00
_cell_angle_beta 90.00
_cell_angle_gamma 90.00
_cell_formula_units_Z 4
_cell_length_a 11.5846(11)
_cell_length_b 16.3753(15)
_cell_length_c 25.133(2)
_cell_measurement_reflns_used 5095
_cell_measurement_temperature 293(2)
_cell_measurement_theta_max 40.236
_cell_measurement_theta_min 4.602
_cell_volume 4767.8(7)
_computing_cell_refinement 'Bruker SMART'
_computing_data_collection 'Bruker SMART'
_computing_data_reduction 'Bruker SHELXTL'
_computing_molecular_graphics 'Bruker SHELXTL'
_computing_publication_material 'Bruker SHELXTL'
_computing_structure_refinement 'SHELXL-97 (Sheldrick, 1997)'
_computing_structure_solution 'SHELXS-97 (Sheldrick, 1990)'
_diffrn_ambient_temperature 293(2)
_diffrn_measured_fraction_theta_full 1.000
_diffrn_measured_fraction_theta_max 1.000
_diffrn_measurement_device_type 'CCD area detector'
_diffrn_measurement_method 'phi and omega scans'
_diffrn_radiation_monochromator graphite
_diffrn_radiation_source 'fine-focus sealed tube'
_diffrn_radiation_type MoK\a
_diffrn_radiation_wavelength 0.71073
_diffrn_reflns_av_R_equivalents 0.0742
_diffrn_reflns_av_sigmaI/netI 0.0825
_diffrn_reflns_limit_h_max 13
_diffrn_reflns_limit_h_min -14
_diffrn_reflns_limit_k_max 19
_diffrn_reflns_limit_k_min -19
_diffrn_reflns_limit_l_max 22
_diffrn_reflns_limit_l_min -30
_diffrn_reflns_number 25270
_diffrn_reflns_theta_full 25.50
_diffrn_reflns_theta_max 25.50
_diffrn_reflns_theta_min 1.62
_exptl_absorpt_coefficient_mu 0.990
_exptl_absorpt_correction_T_max 1.00000
_exptl_absorpt_correction_T_min 0.60945
_exptl_absorpt_correction_type empirical
_exptl_absorpt_process_details sadabs
_exptl_crystal_colour red
_exptl_crystal_density_diffrn 1.581
_exptl_crystal_density_method 'not measured'
_exptl_crystal_description prismatic
_exptl_crystal_F_000 2304
_exptl_crystal_size_max 0.355
_exptl_crystal_size_mid 0.286
_exptl_crystal_size_min 0.247
_refine_diff_density_max 1.241
_refine_diff_density_min -0.596
_refine_diff_density_rms 0.100
_refine_ls_abs_structure_details 'Flack H D (1983), Acta Cryst. A39, 876-881'
_refine_ls_abs_structure_Flack 0.05(3)
_refine_ls_extinction_method none
_refine_ls_goodness_of_fit_ref 0.978
_refine_ls_hydrogen_treatment constr
_refine_ls_matrix_type full
_refine_ls_number_parameters 593
_refine_ls_number_reflns 8845
_refine_ls_number_restraints 4
_refine_ls_restrained_S_all 0.983
_refine_ls_R_factor_all 0.0807
_refine_ls_R_factor_gt 0.0627
_refine_ls_shift/su_max 0.021
_refine_ls_shift/su_mean 0.001
_refine_ls_structure_factor_coef Fsqd
_refine_ls_weighting_details 'calc w=1/[\s^2^(Fo^2^)+(0.0788P)^2^+0.0000P] where P=(Fo^2^+2Fc^2^)/3'
_refine_ls_weighting_scheme calc
_refine_ls_wR_factor_gt 0.1439
_refine_ls_wR_factor_ref 0.1529
_reflns_number_gt 6673
_reflns_number_total 8845
_reflns_threshold_expression >2sigma(I)
_cod_data_source_file cs7b03744_si_004.cif
_cod_data_source_block cd20118
_cod_depositor_comments
;
The following automatic conversions were performed:

data item '_symmetry_cell_setting' value 'Orthorhombic' was changed
to 'orthorhombic' in accordance with the
/home/data/users/saulius/crontab/automatic-downloads/current/ACS/lib/dictionaries/cif_core.dic
dictionary named 'cif_core.dic' version 2.4.2 last updated on
2011-04-26.

Automatic conversion script
Id: cif_fix_values 6909 2019-04-08 15:41:33Z antanas 
;
_cod_original_cell_volume 4767.7(8)
_cod_original_sg_symbol_H-M P2(1)2(1)2(1)
_cod_database_code 4515820

loop_
_symmetry_equiv_pos_as_xyz
'x, y, z'
'-x+1/2, -y, z+1/2'
'-x, y+1/2, -z+1/2'
'x+1/2, -y+1/2, -z'

loop_
_atom_site_label
_atom_site_type_symbol
_atom_site_fract_x
_atom_site_fract_y
_atom_site_fract_z
_atom_site_U_iso_or_equiv
_atom_site_adp_type
_atom_site_occupancy
_atom_site_symmetry_multiplicity
_atom_site_calc_flag
_atom_site_refinement_flags
Pd1 Pd -0.01784(5) 0.39693(3) 0.92046(2) 0.04875(17) Uani 1 1 d .
Fe1 Fe -0.02203(9) 0.51579(6) 0.77360(4) 0.0472(3) Uani 1 1 d .
P1 P -0.08025(15) 0.52860(10) 0.90477(7) 0.0401(4) Uani 1 1 d .
S1 S 0.4423(3) 0.3188(2) 0.84964(16) 0.1228(13) Uani 1 1 d D
Cl1 Cl 0.1649(3) 0.4327(2) 1.12708(15) 0.1288(12) Uani 1 1 d .
Cl2 Cl -0.0912(3) 0.4392(2) 1.11660(15) 0.1319(12) Uani 1 1 d .
Cl3 Cl 0.0215(4) 0.4872(2) 1.21224(13) 0.1356(13) Uani 1 1 d .
F1 F 0.2718(11) 0.2497(9) 0.8081(4) 0.164(7) Uani 1 1 d .
F2 F 0.3341(11) 0.3373(6) 0.7628(4) 0.150(4) Uani 1 1 d .
F3 F 0.4095(11) 0.2280(7) 0.7677(4) 0.175(5) Uani 1 1 d .
N1 N -0.0859(6) 0.3343(4) 0.8539(2) 0.0580(17) Uani 1 1 d .
N2 N -0.2050(5) 0.5429(3) 0.9335(2) 0.0535(16) Uani 1 1 d .
O1 O -0.1199(5) 0.2896(3) 0.7711(2) 0.0712(16) Uani 1 1 d .
O2 O 0.2853(5) 0.4995(3) 0.9214(3) 0.0718(15) Uani 1 1 d .
H2 H 0.3322 0.4674 0.9089 0.108 Uiso 1 1 calc R
O3 O 0.0086(4) 0.6034(3) 0.91919(17) 0.0470(10) Uani 1 1 d .
O4 O 0.3695(10) 0.3666(6) 0.8784(4) 0.152(6) Uani 1 1 d D
O5 O 0.5065(14) 0.2647(5) 0.8665(5) 0.162(8) Uani 1 1 d D
O6 O 0.5226(17) 0.3723(12) 0.8228(8) 0.170(10) Uiso 1 1 d D
C1 C -0.1027(6) 0.5636(4) 0.8380(3) 0.0395(15) Uani 1 1 d .
C2 C -0.0429(7) 0.6258(4) 0.8093(3) 0.056(2) Uani 1 1 d .
H2A H 0.0194 0.6599 0.8235 0.067 Uiso 1 1 calc R
C3 C -0.0869(8) 0.6298(5) 0.7570(3) 0.063(2) Uani 1 1 d .
H3 H -0.0610 0.6666 0.7287 0.075 Uiso 1 1 calc R
C4 C -0.1774(8) 0.5714(5) 0.7535(3) 0.063(2) Uani 1 1 d .
H4 H -0.2229 0.5597 0.7215 0.076 Uiso 1 1 calc R
C5 C -0.1857(7) 0.5297(5) 0.8017(3) 0.0494(18) Uani 1 1 d .
H5 H -0.2399 0.4854 0.8097 0.059 Uiso 1 1 calc R
C6 C 0.1053(6) 0.4447(5) 0.8019(3) 0.055(2) Uani 1 1 d .
H6A H 0.1310 0.4416 0.8390 0.065 Uiso 1 1 calc R
C7 C 0.1513(7) 0.4943(6) 0.7628(4) 0.072(2) Uani 1 1 d .
H7 H 0.2128 0.5345 0.7682 0.086 Uiso 1 1 calc R
C8 C 0.0930(7) 0.4810(6) 0.7147(3) 0.068(2) Uani 1 1 d .
H8 H 0.1068 0.5093 0.6810 0.082 Uiso 1 1 calc R
C9 C 0.0100(7) 0.4205(5) 0.7241(3) 0.064(2) Uani 1 1 d .
H9 H -0.0437 0.3983 0.6977 0.077 Uiso 1 1 calc R
C10 C 0.0154(6) 0.3979(4) 0.7783(3) 0.0523(17) Uani 1 1 d .
C11 C -0.0631(7) 0.3404(4) 0.8046(3) 0.0522(19) Uani 1 1 d .
C12 C -0.1955(11) 0.2417(6) 0.8047(4) 0.091(3) Uani 1 1 d .
H12A H -0.2756 0.2511 0.7952 0.110 Uiso 1 1 calc R
H12B H -0.1789 0.1839 0.8008 0.110 Uiso 1 1 calc R
C13 C -0.1743(9) 0.2673(5) 0.8578(4) 0.077(3) Uani 1 1 d .
H13A H -0.1451 0.2223 0.8790 0.093 Uiso 1 1 calc R
H13B H -0.2447 0.2875 0.8740 0.093 Uiso 1 1 calc R
C17 C 0.2972(7) 0.5732(4) 0.8975(3) 0.0551(19) Uani 1 1 d .
C18 C 0.3600(7) 0.5798(5) 0.8493(3) 0.062(2) Uani 1 1 d .
H18 H 0.3924 0.5332 0.8343 0.075 Uiso 1 1 calc R
C19 C 0.3734(7) 0.6508(6) 0.8254(3) 0.064(2) Uani 1 1 d .
H19 H 0.4164 0.6536 0.7942 0.077 Uiso 1 1 calc R
C20 C 0.3230(7) 0.7234(5) 0.8465(3) 0.0516(18) Uani 1 1 d .
C21 C 0.3350(8) 0.8014(6) 0.8208(4) 0.070(2) Uani 1 1 d .
H21 H 0.3762 0.8060 0.7891 0.084 Uiso 1 1 calc R
C22 C 0.2853(8) 0.8686(6) 0.8432(4) 0.071(2) Uani 1 1 d .
H22 H 0.2931 0.9192 0.8268 0.085 Uiso 1 1 calc R
C23 C 0.2240(9) 0.8623(5) 0.8896(4) 0.074(3) Uani 1 1 d .
H23 H 0.1904 0.9088 0.9041 0.089 Uiso 1 1 calc R
C24 C 0.2112(6) 0.7884(4) 0.9150(3) 0.0508(17) Uani 1 1 d .
H24 H 0.1700 0.7860 0.9467 0.061 Uiso 1 1 calc R
C25 C 0.2590(6) 0.7171(4) 0.8940(3) 0.0429(16) Uani 1 1 d .
C26 C 0.2444(5) 0.6395(4) 0.9197(3) 0.0439(16) Uani 1 1 d .
C27 C 0.1768(6) 0.6332(4) 0.9701(3) 0.0399(16) Uani 1 1 d .
C28 C 0.2279(6) 0.6487(4) 1.0197(3) 0.0420(16) Uani 1 1 d .
C29 C 0.3479(7) 0.6685(4) 1.0251(3) 0.057(2) Uani 1 1 d .
H29 H 0.3945 0.6713 0.9950 0.069 Uiso 1 1 calc R
C30 C 0.3934(8) 0.6831(5) 1.0731(4) 0.068(2) Uani 1 1 d .
H30 H 0.4717 0.6947 1.0759 0.082 Uiso 1 1 calc R
C31 C 0.3251(9) 0.6812(5) 1.1194(4) 0.071(3) Uani 1 1 d .
H31 H 0.3583 0.6917 1.1524 0.085 Uiso 1 1 calc R
C32 C 0.2128(9) 0.6643(5) 1.1159(3) 0.063(2) Uani 1 1 d .
H32 H 0.1682 0.6631 1.1467 0.076 Uiso 1 1 calc R
C33 C 0.1609(7) 0.6483(4) 1.0667(3) 0.0486(19) Uani 1 1 d .
C34 C 0.0421(7) 0.6331(4) 1.0627(3) 0.056(2) Uani 1 1 d .
H34 H -0.0036 0.6333 1.0931 0.067 Uiso 1 1 calc R
C35 C -0.0059(6) 0.6183(4) 1.0150(3) 0.0553(19) Uani 1 1 d .
H35 H -0.0849 0.6087 1.0126 0.066 Uiso 1 1 calc R
C36 C 0.0617(6) 0.6173(4) 0.9688(3) 0.0450(17) Uani 1 1 d .
C37 C -0.2655(7) 0.6207(6) 0.9295(5) 0.086(3) Uani 1 1 d D
H37A H -0.2565 0.6489 0.9632 0.103 Uiso 1 1 calc R
H37B H -0.2268 0.6533 0.9027 0.103 Uiso 1 1 calc R
C38 C -0.3859(9) 0.6194(10) 0.9170(8) 0.179(8) Uani 1 1 d D
H38A H -0.3994 0.5814 0.8886 0.269 Uiso 1 1 calc R
H38B H -0.4100 0.6730 0.9061 0.269 Uiso 1 1 calc R
H38C H -0.4290 0.6030 0.9478 0.269 Uiso 1 1 calc R
C39 C -0.2512(9) 0.4873(6) 0.9740(4) 0.085(3) Uani 1 1 d .
H39A H -0.2950 0.5179 1.0001 0.102 Uiso 1 1 calc R
H39B H -0.1882 0.4600 0.9922 0.102 Uiso 1 1 calc R
C40 C -0.3287(13) 0.4244(8) 0.9473(6) 0.155(7) Uani 1 1 d .
H40A H -0.4055 0.4460 0.9442 0.232 Uiso 1 1 calc R
H40B H -0.3304 0.3755 0.9683 0.232 Uiso 1 1 calc R
H40C H -0.2992 0.4121 0.9125 0.232 Uiso 1 1 calc R
C41 C 0.0769(8) 0.4208(4) 0.9909(3) 0.065(2) Uani 1 1 d .
H41A H 0.1105 0.4464 0.9618 0.079 Uiso 1 1 calc R
H41B H 0.0570 0.4512 1.0208 0.079 Uiso 1 1 calc R
C42 C 0.0570(10) 0.3388(6) 0.9899(4) 0.084(3) Uani 1 1 d .
H42 H 0.0002 0.3201 1.0161 0.101 Uiso 1 1 calc R
C43 C 0.0779(13) 0.2877(6) 0.9533(4) 0.110(5) Uani 1 1 d .
H43 H 0.1594 0.2917 0.9433 0.132 Uiso 1 1 calc R
C44 C 0.0385(10) 0.2026(5) 0.9459(4) 0.072(3) Uani 1 1 d .
C45 C -0.0508(9) 0.1648(6) 0.9733(4) 0.078(3) Uani 1 1 d .
H45 H -0.0924 0.1938 0.9987 0.093 Uiso 1 1 calc R
C46 C -0.0787(10) 0.0828(8) 0.9627(4) 0.090(3) Uani 1 1 d .
H46 H -0.1359 0.0564 0.9822 0.108 Uiso 1 1 calc R
C47 C -0.0232(13) 0.0443(6) 0.9252(5) 0.107(4) Uani 1 1 d .
H47 H -0.0453 -0.0086 0.9164 0.128 Uiso 1 1 calc R
C48 C 0.0673(11) 0.0799(7) 0.8981(4) 0.091(3) Uani 1 1 d .
H48 H 0.1098 0.0496 0.8737 0.110 Uiso 1 1 calc R
C49 C 0.0936(9) 0.1572(6) 0.9071(4) 0.083(3) Uani 1 1 d .
H49 H 0.1508 0.1818 0.8867 0.100 Uiso 1 1 calc R
C50 C 0.3605(11) 0.2837(7) 0.7947(5) 0.090(3) Uani 1 1 d .
C51 C 0.0294(10) 0.4261(7) 1.1554(5) 0.107(4) Uani 1 1 d .
H51 H 0.0239 0.3699 1.1686 0.128 Uiso 1 1 calc R

loop_
_atom_site_aniso_label
_atom_site_aniso_U_11
_atom_site_aniso_U_22
_atom_site_aniso_U_33
_atom_site_aniso_U_23
_atom_site_aniso_U_13
_atom_site_aniso_U_12
Pd1 0.0603(3) 0.0378(3) 0.0481(3) 0.0023(2) -0.0101(3) -0.0020(3)
Fe1 0.0465(6) 0.0486(5) 0.0466(5) 0.0011(4) -0.0007(5) 0.0008(5)
P1 0.0368(9) 0.0369(9) 0.0464(10) -0.0021(7) 0.0008(7) -0.0016(8)
S1 0.124(3) 0.096(2) 0.149(3) -0.049(2) -0.029(2) 0.057(2)
Cl1 0.127(3) 0.121(3) 0.139(3) 0.021(2) -0.016(2) -0.018(2)
Cl2 0.132(3) 0.126(3) 0.137(3) -0.003(2) -0.017(2) 0.006(2)
Cl3 0.183(4) 0.110(2) 0.114(2) -0.0137(18) -0.053(2) 0.024(3)
F1 0.161(11) 0.222(16) 0.110(7) -0.052(9) 0.039(7) -0.111(12)
F2 0.206(12) 0.126(8) 0.106(7) 0.015(6) -0.035(8) 0.037(8)
F3 0.213(12) 0.181(10) 0.139(8) -0.087(8) -0.057(8) 0.103(9)
N1 0.087(5) 0.037(3) 0.050(4) -0.001(3) -0.013(3) 0.001(3)
N2 0.054(4) 0.038(3) 0.069(4) 0.004(3) 0.005(3) -0.003(3)
O1 0.086(4) 0.056(3) 0.072(4) -0.019(3) -0.022(3) -0.001(3)
O2 0.084(4) 0.034(3) 0.097(4) -0.008(3) 0.014(3) 0.014(3)
O3 0.042(3) 0.045(2) 0.054(2) -0.004(2) 0.007(2) -0.008(2)
O4 0.181(12) 0.127(8) 0.157(10) -0.084(8) -0.059(9) 0.080(8)
O5 0.238(2) 0.077(6) 0.179(13) -0.070(7) -0.124(15) 0.084(10)
C1 0.041(4) 0.030(3) 0.047(4) -0.001(3) 0.000(3) 0.005(3)
C2 0.062(5) 0.038(4) 0.069(5) 0.001(3) 0.005(4) -0.006(3)
C3 0.077(6) 0.048(5) 0.063(5) 0.013(4) 0.002(4) -0.002(4)
C4 0.070(6) 0.060(5) 0.060(5) 0.003(4) -0.014(4) 0.020(4)
C5 0.050(4) 0.052(4) 0.046(4) 0.004(3) -0.007(3) 0.005(4)
C6 0.038(4) 0.078(5) 0.047(4) -0.003(4) -0.003(3) 0.016(4)
C7 0.048(5) 0.094(7) 0.072(6) -0.004(5) 0.009(4) -0.001(5)
C8 0.059(5) 0.089(7) 0.058(5) 0.000(5) 0.011(4) 0.007(5)
C9 0.067(6) 0.069(5) 0.056(5) -0.019(4) 0.002(4) 0.014(4)
C10 0.042(4) 0.055(4) 0.059(4) -0.018(4) -0.003(3) 0.003(4)
C11 0.059(5) 0.036(4) 0.061(5) -0.005(3) -0.014(4) 0.015(3)
C12 0.113(9) 0.067(6) 0.094(8) 0.012(6) -0.017(7) -0.026(6)
C13 0.099(7) 0.052(5) 0.081(6) 0.008(4) -0.030(5) -0.027(5)
C17 0.046(4) 0.045(4) 0.074(5) -0.005(4) -0.001(4) 0.001(3)
C18 0.049(5) 0.070(6) 0.067(5) -0.025(4) 0.017(4) 0.005(4)
C19 0.054(5) 0.084(6) 0.056(5) -0.012(5) 0.017(4) -0.022(5)
C20 0.045(4) 0.056(4) 0.054(4) -0.010(4) -0.001(3) -0.011(4)
C21 0.061(6) 0.083(7) 0.066(5) 0.020(5) -0.017(4) -0.023(5)
C22 0.081(7) 0.057(5) 0.074(6) 0.023(5) -0.009(5) -0.015(5)
C23 0.086(7) 0.040(4) 0.096(7) 0.003(5) -0.027(6) 0.003(4)
C24 0.045(4) 0.045(4) 0.063(5) 0.003(4) -0.003(4) 0.000(3)
C25 0.029(4) 0.047(4) 0.053(4) -0.003(3) -0.006(3) -0.004(3)
C26 0.027(3) 0.041(4) 0.063(4) -0.002(4) 0.006(3) -0.004(3)
C27 0.044(4) 0.025(3) 0.051(4) 0.000(3) 0.006(3) 0.006(3)
C28 0.049(4) 0.023(3) 0.053(4) -0.002(3) -0.006(3) 0.005(3)
C29 0.050(5) 0.043(4) 0.079(6) -0.005(4) -0.007(4) 0.001(4)
C30 0.066(6) 0.059(5) 0.080(6) 0.000(5) -0.028(5) -0.003(4)
C31 0.103(8) 0.042(4) 0.067(6) 0.003(4) -0.031(5) -0.017(5)
C32 0.096(7) 0.046(5) 0.049(5) 0.001(4) 0.000(4) -0.019(5)
C33 0.073(6) 0.027(3) 0.046(5) 0.012(3) -0.005(4) -0.008(3)
C34 0.069(6) 0.053(4) 0.046(4) 0.001(3) 0.018(4) -0.010(4)
C35 0.040(5) 0.060(4) 0.066(5) -0.015(3) 0.008(3) -0.020(4)
C36 0.055(5) 0.030(4) 0.050(4) -0.005(3) 0.006(3) -0.005(3)
C37 0.064(6) 0.070(6) 0.122(8) -0.006(6) 0.017(6) 0.006(5)
C38 0.064(8) 0.151(13) 0.32(2) 0.027(16) -0.034(12) 0.017(8)
C39 0.072(6) 0.095(7) 0.087(7) 0.014(6) 0.027(5) 0.000(6)
C40 0.150(13) 0.109(10) 0.206(15) -0.034(10) 0.101(12) -0.067(9)
C41 0.117(7) 0.043(4) 0.036(4) 0.005(3) -0.028(4) 0.005(4)
C42 0.127(10) 0.061(6) 0.065(6) 0.013(5) -0.027(6) -0.002(6)
C43 0.177(13) 0.054(6) 0.098(8) 0.008(6) -0.075(8) 0.010(7)
C44 0.105(8) 0.040(4) 0.069(5) 0.004(4) -0.020(5) 0.005(5)
C45 0.092(8) 0.076(7) 0.065(6) 0.000(5) 0.003(5) 0.028(6)
C46 0.098(8) 0.100(9) 0.072(7) 0.028(6) 0.006(6) -0.007(7)
C47 0.177(13) 0.049(5) 0.093(8) 0.021(6) -0.056(10) -0.027(7)
C48 0.130(10) 0.084(8) 0.060(6) -0.014(5) -0.002(6) 0.028(7)
C49 0.085(7) 0.081(7) 0.083(7) 0.024(6) 0.016(5) -0.004(6)
C50 0.086(8) 0.070(7) 0.113(9) -0.007(7) -0.004(7) 0.021(6)
C51 0.079(7) 0.085(7) 0.157(10) 0.012(7) -0.031(7) -0.016(6)

loop_
_atom_type_symbol
_atom_type_description
_atom_type_scat_dispersion_real
_atom_type_scat_dispersion_imag
_atom_type_scat_source
C C 0.0033 0.0016 'International Tables Vol C Tables 4.2.6.8 and 6.1.1.4'
H H 0.0000 0.0000 'International Tables Vol C Tables 4.2.6.8 and 6.1.1.4'
N N 0.0061 0.0033 'International Tables Vol C Tables 4.2.6.8 and 6.1.1.4'
O O 0.0106 0.0060 'International Tables Vol C Tables 4.2.6.8 and 6.1.1.4'
F F 0.0171 0.0103 'International Tables Vol C Tables 4.2.6.8 and 6.1.1.4'
P P 0.1023 0.0942 'International Tables Vol C Tables 4.2.6.8 and 6.1.1.4'
S S 0.1246 0.1234 'International Tables Vol C Tables 4.2.6.8 and 6.1.1.4'
Cl Cl 0.1484 0.1585 'International Tables Vol C Tables 4.2.6.8 and 6.1.1.4'
Fe Fe 0.3463 0.8444 'International Tables Vol C Tables 4.2.6.8 and 6.1.1.4'
Pd Pd -0.9988 1.0072 'International Tables Vol C Tables 4.2.6.8 and 6.1.1.4'

loop_
_geom_angle_atom_site_label_1
_geom_angle_atom_site_label_2
_geom_angle_atom_site_label_3
_geom_angle
N1 Pd1 C41 160.6(3)
N1 Pd1 C42 124.9(3)
C41 Pd1 C42 37.0(3)
N1 Pd1 C43 95.0(3)
C41 Pd1 C43 65.6(3)
C42 Pd1 C43 33.1(3)
N1 Pd1 P1 101.62(17)
C41 Pd1 P1 97.61(19)
C42 Pd1 P1 132.3(3)
C43 Pd1 P1 162.8(3)
C10 Fe1 C6 41.7(3)
C10 Fe1 C1 115.4(3)
C6 Fe1 C1 106.3(3)
C10 Fe1 C2 149.9(3)
C6 Fe1 C2 116.5(3)
C1 Fe1 C2 41.2(3)
C10 Fe1 C9 41.2(3)
C6 Fe1 C9 68.7(3)
C1 Fe1 C9 150.6(3)
C2 Fe1 C9 167.5(3)
C10 Fe1 C5 107.0(3)
C6 Fe1 C5 128.8(3)
C1 Fe1 C5 41.5(3)
C2 Fe1 C5 68.7(3)
C9 Fe1 C5 118.0(3)
C10 Fe1 C3 167.7(3)
C6 Fe1 C3 150.1(4)
C1 Fe1 C3 69.0(3)
C2 Fe1 C3 40.4(3)
C9 Fe1 C3 129.9(3)
C5 Fe1 C3 68.1(3)
C10 Fe1 C7 68.1(3)
C6 Fe1 C7 39.7(3)
C1 Fe1 C7 128.5(3)
C2 Fe1 C7 109.1(4)
C9 Fe1 C7 67.0(4)
C5 Fe1 C7 167.0(3)
C3 Fe1 C7 119.1(4)
C10 Fe1 C8 68.5(3)
C6 Fe1 C8 67.7(3)
C1 Fe1 C8 166.8(3)
C2 Fe1 C8 129.6(3)
C9 Fe1 C8 39.9(3)
C5 Fe1 C8 151.3(3)
C3 Fe1 C8 109.9(4)
C7 Fe1 C8 39.7(3)
C10 Fe1 C4 129.1(3)
C6 Fe1 C4 167.2(3)
C1 Fe1 C4 68.0(3)
C2 Fe1 C4 67.4(3)
C9 Fe1 C4 110.3(3)
C5 Fe1 C4 39.5(3)
C3 Fe1 C4 40.2(3)
C7 Fe1 C4 152.6(4)
C8 Fe1 C4 120.3(3)
N2 P1 O3 110.5(3)
N2 P1 C1 103.8(3)
O3 P1 C1 93.4(3)
N2 P1 Pd1 109.7(2)
O3 P1 Pd1 117.61(18)
C1 P1 Pd1 120.3(2)
O5 S1 O4 127.4(9)
O5 S1 O6 102.0(12)
O4 S1 O6 107.4(10)
O5 S1 C50 110.9(6)
O4 S1 C50 105.6(6)
O6 S1 C50 100.2(10)
C51 Cl1 C33 102.1(4)
C50 F1 C44 143.7(8)
C11 N1 C13 105.2(6)
C11 N1 Pd1 130.9(6)
C13 N1 Pd1 123.8(5)
C37 N2 C39 114.5(7)
C37 N2 P1 121.5(5)
C39 N2 P1 122.7(5)
C11 O1 C12 105.3(7)
C17 O2 H2 109.5
C36 O3 P1 126.2(4)
C2 C1 C5 106.2(6)
C2 C1 P1 129.1(5)
C5 C1 P1 124.6(5)
C2 C1 Fe1 69.4(4)
C5 C1 Fe1 69.7(4)
P1 C1 Fe1 123.9(3)
C3 C2 C1 109.2(7)
C3 C2 Fe1 70.9(4)
C1 C2 Fe1 69.4(4)
C3 C2 H2A 125.4
C1 C2 H2A 125.4
Fe1 C2 H2A 125.4
C2 C3 C4 107.1(7)
C2 C3 Fe1 68.7(4)
C4 C3 Fe1 70.8(4)
C2 C3 H3 126.5
C4 C3 H3 126.5
Fe1 C3 H3 126.5
C5 C4 C3 109.0(7)
C5 C4 Fe1 68.6(4)
C3 C4 Fe1 69.0(5)
C5 C4 H4 125.4
C3 C4 H4 125.4
Fe1 C4 H4 125.4
C4 C5 C1 108.4(7)
C4 C5 Fe1 71.9(5)
C1 C5 Fe1 68.9(4)
C4 C5 H5 125.8
C1 C5 H5 125.8
Fe1 C5 H5 125.8
C7 C6 C10 107.7(7)
C7 C6 Fe1 72.0(5)
C10 C6 Fe1 68.1(4)
C7 C6 H6A 126.2
C10 C6 H6A 126.2
Fe1 C6 H6A 126.2
C6 C7 C8 109.6(8)
C6 C7 Fe1 68.3(4)
C8 C7 Fe1 70.7(5)
C6 C7 H7 125.2
C8 C7 H7 125.2
Fe1 C7 H7 125.2
C9 C8 C7 107.2(8)
C9 C8 Fe1 68.4(4)
C7 C8 Fe1 69.6(5)
C9 C8 H8 126.4
C7 C8 H8 126.4
Fe1 C8 H8 126.4
C8 C9 C10 108.5(7)
C8 C9 Fe1 71.6(5)
C10 C9 Fe1 67.6(4)
C8 C9 H9 125.7
C10 C9 H9 125.7
Fe1 C9 H9 125.7
C9 C10 C6 107.0(7)
C9 C10 C11 125.1(7)
C6 C10 C11 127.8(7)
C9 C10 Fe1 71.2(4)
C6 C10 Fe1 70.2(4)
C11 C10 Fe1 121.1(5)
N1 C11 O1 117.2(7)
N1 C11 C10 128.3(7)
O1 C11 C10 114.5(7)
C13 C12 O1 106.4(8)
C13 C12 H12A 110.4
O1 C12 H12A 110.4
C13 C12 H12B 110.4
O1 C12 H12B 110.4
H12A C12 H12B 108.6
C12 C13 N1 105.8(8)
C12 C13 H13A 110.6
N1 C13 H13A 110.6
C12 C13 H13B 110.6
N1 C13 H13B 110.6
H13A C13 H13B 108.7
O2 C17 C26 118.8(7)
O2 C17 C18 120.0(7)
C26 C17 C18 121.2(7)
C19 C18 C17 121.2(7)
C19 C18 H18 119.4
C17 C18 H18 119.4
C18 C19 C20 121.1(7)
C18 C19 H19 119.4
C20 C19 H19 119.4
C25 C20 C19 118.0(7)
C25 C20 C21 119.8(8)
C19 C20 C21 122.2(8)
C22 C21 C20 119.3(8)
C22 C21 H21 120.4
C20 C21 H21 120.4
C21 C22 C23 120.8(8)
C21 C22 H22 119.6
C23 C22 H22 119.6
C22 C23 C24 121.1(9)
C22 C23 H23 119.4
C24 C23 H23 119.4
C23 C24 C25 121.1(8)
C23 C24 H24 119.4
C25 C24 H24 119.4
C24 C25 C20 117.9(7)
C24 C25 C26 121.6(6)
C20 C25 C26 120.5(7)
C17 C26 C25 117.9(7)
C17 C26 C27 121.8(6)
C25 C26 C27 120.3(6)
C36 C27 C28 118.0(6)
C36 C27 C26 120.5(6)
C28 C27 C26 121.4(6)
C27 C28 C33 120.7(7)
C27 C28 C29 122.3(7)
C33 C28 C29 117.0(7)
C30 C29 C28 120.5(8)
C30 C29 H29 119.7
C28 C29 H29 119.7
C29 C30 C31 121.4(8)
C29 C30 H30 119.3
C31 C30 H30 119.3
C32 C31 C30 119.9(8)
C32 C31 H31 120.0
C30 C31 H31 120.0
C31 C32 C33 121.0(8)
C31 C32 H32 119.5
C33 C32 H32 119.5
C32 C33 C34 121.2(7)
C32 C33 C28 120.1(7)
C34 C33 C28 118.6(6)
C32 C33 Cl1 79.5(4)
C34 C33 Cl1 83.0(4)
C28 C33 Cl1 109.1(4)
C35 C34 C33 120.2(7)
C35 C34 H34 119.9
C33 C34 H34 119.9
C34 C35 C36 120.7(7)
C34 C35 H35 119.7
C36 C35 H35 119.7
C27 C36 C35 121.8(6)
C27 C36 O3 118.8(6)
C35 C36 O3 119.4(6)
C38 C37 N2 118.1(10)
C38 C37 H37A 107.8
N2 C37 H37A 107.8
C38 C37 H37B 107.8
N2 C37 H37B 107.8
H37A C37 H37B 107.1
C37 C38 H38A 109.5
C37 C38 H38B 109.5
H38A C38 H38B 109.5
C37 C38 H38C 109.5
H38A C38 H38C 109.5
H38B C38 H38C 109.5
N2 C39 C40 109.2(9)
N2 C39 H39A 109.8
C40 C39 H39A 109.8
N2 C39 H39B 109.8
C40 C39 H39B 109.8
H39A C39 H39B 108.3
C39 C40 H40A 109.5
C39 C40 H40B 109.5
H40A C40 H40B 109.5
C39 C40 H40C 109.5
H40A C40 H40C 109.5
H40B C40 H40C 109.5
C42 C41 Pd1 73.4(5)
C42 C41 H41A 120.0
Pd1 C41 H41A 69.0
C42 C41 H41B 120.0
Pd1 C41 H41B 130.1
H41A C41 H41B 120.0
C43 C42 C41 129.2(11)
C43 C42 Pd1 77.4(6)
C41 C42 Pd1 69.6(5)
C43 C42 H42 114.2
C41 C42 H42 114.2
Pd1 C42 H42 114.2
C42 C43 C44 130.9(13)
C42 C43 Pd1 69.5(6)
C44 C43 Pd1 123.3(8)
C42 C43 H43 109.1
C44 C43 H43 109.1
Pd1 C43 H43 109.1
C49 C44 C45 117.0(8)
C49 C44 C43 116.9(11)
C45 C44 C43 126.0(10)
C49 C44 F1 42.7(5)
C45 C44 F1 156.0(6)
C43 C44 F1 75.4(7)
C44 C45 C46 120.2(9)
C44 C45 H45 119.9
C46 C45 H45 119.9
C47 C46 C45 119.0(10)
C47 C46 H46 120.5
C45 C46 H46 120.5
C46 C47 C48 121.8(10)
C46 C47 H47 119.1
C48 C47 H47 119.1
C49 C48 C47 119.7(10)
C49 C48 H48 120.1
C47 C48 H48 120.1
C48 C49 C44 121.9(10)
C48 C49 H49 119.0
C44 C49 H49 119.0
F1 C50 F2 107.3(13)
F1 C50 F3 101.4(13)
F2 C50 F3 106.1(12)
F1 C50 S1 112.6(11)
F2 C50 S1 114.2(10)
F3 C50 S1 114.2(9)
Cl2 C51 Cl1 119.9(7)
Cl2 C51 Cl3 110.5(7)
Cl1 C51 Cl3 110.4(6)
Cl2 C51 H51 104.9
Cl1 C51 H51 104.9
Cl3 C51 H51 104.9

loop_
_geom_bond_atom_site_label_1
_geom_bond_atom_site_label_2
_geom_bond_distance
Pd1 N1 2.115(6)
Pd1 C41 2.121(7)
Pd1 C42 2.169(8)
Pd1 C43 2.260(10)
Pd1 P1 2.3079(18)
Fe1 C10 1.982(7)
Fe1 C6 2.009(7)
Fe1 C1 2.026(6)
Fe1 C2 2.026(7)
Fe1 C9 2.030(7)
Fe1 C5 2.036(8)
Fe1 C3 2.055(8)
Fe1 C7 2.057(8)
Fe1 C8 2.071(8)
Fe1 C4 2.079(8)
P1 N2 1.633(6)
P1 O3 1.641(4)
P1 C1 1.793(7)
S1 O5 1.232(9)
S1 O4 1.358(9)
S1 O6 1.444(15)
S1 C50 1.772(12)
Cl1 C51 1.726(13)
Cl1 C33 3.843(7)
Cl2 C51 1.717(11)
Cl3 C51 1.747(12)
F1 C50 1.217(14)
F2 C50 1.227(13)
F3 C50 1.270(12)
N1 C11 1.269(9)
N1 C13 1.504(10)
N2 C37 1.457(10)
N2 C39 1.468(10)
O1 C11 1.355(9)
O1 C12 1.448(11)
O2 C17 1.355(9)
O2 H2 0.8200
O3 C36 1.408(8)
C1 C2 1.427(9)
C1 C5 1.438(9)
C2 C3 1.410(11)
C2 H2A 0.9800
C3 C4 1.422(12)
C3 H3 0.9800
C4 C5 1.393(10)
C4 H4 0.9800
C5 H5 0.9800
C6 C7 1.382(11)
C6 C10 1.422(10)
C6 H6A 0.9800
C7 C8 1.401(12)
C7 H7 0.9800
C8 C9 1.400(11)
C8 H8 0.9800
C9 C10 1.413(10)
C9 H9 0.9800
C10 C11 1.466(10)
C12 C13 1.420(12)
C12 H12A 0.9700
C12 H12B 0.9700
C13 H13A 0.9700
C13 H13B 0.9700
C17 C26 1.365(9)
C17 C18 1.418(11)
C18 C19 1.318(12)
C18 H18 0.9300
C19 C20 1.428(11)
C19 H19 0.9300
C20 C25 1.409(10)
C20 C21 1.438(11)
C21 C22 1.364(12)
C21 H21 0.9300
C22 C23 1.368(13)
C22 H22 0.9300
C23 C24 1.377(11)
C23 H23 0.9300
C24 C25 1.396(9)
C24 H24 0.9300
C25 C26 1.436(9)
C26 C27 1.493(10)
C27 C36 1.359(10)
C27 C28 1.404(9)
C28 C33 1.413(10)
C28 C29 1.435(10)
C29 C30 1.336(11)
C29 H29 0.9300
C30 C31 1.408(13)
C30 H30 0.9300
C31 C32 1.333(13)
C31 H31 0.9300
C32 C33 1.400(10)
C32 H32 0.9300
C33 C34 1.402(11)
C34 C35 1.344(10)
C34 H34 0.9300
C35 C36 1.401(9)
C35 H35 0.9300
C37 C38 1.429(12)
C37 H37A 0.9700
C37 H37B 0.9700
C38 H38A 0.9600
C38 H38B 0.9600
C38 H38C 0.9600
C39 C40 1.523(16)
C39 H39A 0.9700
C39 H39B 0.9700
C40 H40A 0.9600
C40 H40B 0.9600
C40 H40C 0.9600
C41 C42 1.363(12)
C41 H41A 0.9300
C41 H41B 0.9300
C42 C43 1.266(13)
C42 H42 0.9800
C43 C44 1.479(13)
C43 H43 0.9800
C44 C49 1.383(13)
C44 C45 1.387(14)
C45 C46 1.407(15)
C45 H45 0.9300
C46 C47 1.304(15)
C46 H46 0.9300
C47 C48 1.379(16)
C47 H47 0.9300
C48 C49 1.321(15)
C48 H48 0.9300
C49 H49 0.9300
C51 H51 0.9800

loop_
_geom_hbond_atom_site_label_D
_geom_hbond_atom_site_label_H
_geom_hbond_atom_site_label_A
_geom_hbond_distance_DH
_geom_hbond_distance_HA
_geom_hbond_distance_DA
_geom_hbond_angle_DHA
_geom_hbond_site_symmetry_A
C51 H51 O5 0.98 2.38 3.183(14) 138.5 4_457
O2 H2 O4 0.82 1.87 2.620(9) 151.3 .

loop_
_geom_torsion_atom_site_label_1
_geom_torsion_atom_site_label_2
_geom_torsion_atom_site_label_3
_geom_torsion_atom_site_label_4
_geom_torsion
N1 Pd1 P1 N2 91.3(3)
C41 Pd1 P1 N2 -91.1(4)
C42 Pd1 P1 N2 -76.3(5)
C43 Pd1 P1 N2 -103.6(14)
N1 Pd1 P1 O3 -141.3(3)
C41 Pd1 P1 O3 36.2(3)
C42 Pd1 P1 O3 51.0(5)
C43 Pd1 P1 O3 23.8(14)
N1 Pd1 P1 C1 -28.8(3)
C41 Pd1 P1 C1 148.7(4)
C42 Pd1 P1 C1 163.5(5)
C43 Pd1 P1 C1 136.2(14)
C41 Pd1 N1 C11 -107.1(11)
C42 Pd1 N1 C11 -125.7(7)
C43 Pd1 N1 C11 -110.1(8)
P1 Pd1 N1 C11 65.5(7)
C41 Pd1 N1 C13 70.6(12)
C42 Pd1 N1 C13 52.1(8)
C43 Pd1 N1 C13 67.6(8)
P1 Pd1 N1 C13 -116.8(6)
O3 P1 N2 C37 49.5(7)
C1 P1 N2 C37 -49.5(7)
Pd1 P1 N2 C37 -179.3(6)
O3 P1 N2 C39 -116.3(7)
C1 P1 N2 C39 144.7(7)
Pd1 P1 N2 C39 14.9(7)
N2 P1 O3 C36 72.0(6)
C1 P1 O3 C36 178.1(5)
Pd1 P1 O3 C36 -55.0(5)
N2 P1 C1 C2 122.0(6)
O3 P1 C1 C2 10.0(7)
Pd1 P1 C1 C2 -114.9(6)
N2 P1 C1 C5 -60.6(6)
O3 P1 C1 C5 -172.7(6)
Pd1 P1 C1 C5 62.4(6)
N2 P1 C1 Fe1 -148.0(4)
O3 P1 C1 Fe1 99.9(4)
Pd1 P1 C1 Fe1 -24.9(5)
C10 Fe1 C1 C2 155.6(4)
C6 Fe1 C1 C2 111.8(5)
C9 Fe1 C1 C2 -172.8(6)
C5 Fe1 C1 C2 -117.3(6)
C3 Fe1 C1 C2 -36.9(5)
C7 Fe1 C1 C2 74.2(6)
C8 Fe1 C1 C2 50.9(15)
C4 Fe1 C1 C2 -80.3(5)
C10 Fe1 C1 C5 -87.1(4)
C6 Fe1 C1 C5 -130.9(4)
C2 Fe1 C1 C5 117.3(6)
C9 Fe1 C1 C5 -55.5(7)
C3 Fe1 C1 C5 80.3(5)
C7 Fe1 C1 C5 -168.6(5)
C8 Fe1 C1 C5 168.2(13)
C4 Fe1 C1 C5 37.0(4)
C10 Fe1 C1 P1 31.6(5)
C6 Fe1 C1 P1 -12.2(5)
C2 Fe1 C1 P1 -124.1(7)
C9 Fe1 C1 P1 63.2(8)
C5 Fe1 C1 P1 118.7(6)
C3 Fe1 C1 P1 -161.0(5)
C7 Fe1 C1 P1 -49.9(6)
C8 Fe1 C1 P1 -73.1(15)
C4 Fe1 C1 P1 155.7(5)
C5 C1 C2 C3 -0.3(8)
P1 C1 C2 C3 177.4(6)
Fe1 C1 C2 C3 59.9(5)
C5 C1 C2 Fe1 -60.3(5)
P1 C1 C2 Fe1 117.5(6)
C10 Fe1 C2 C3 -168.1(6)
C6 Fe1 C2 C3 155.3(5)
C1 Fe1 C2 C3 -120.1(7)
C9 Fe1 C2 C3 43.3(18)
C5 Fe1 C2 C3 -80.9(5)
C7 Fe1 C2 C3 112.7(5)
C8 Fe1 C2 C3 73.2(6)
C4 Fe1 C2 C3 -38.2(5)
C10 Fe1 C2 C1 -48.0(8)
C6 Fe1 C2 C1 -84.6(5)
C9 Fe1 C2 C1 163.5(14)
C5 Fe1 C2 C1 39.2(4)
C3 Fe1 C2 C1 120.1(7)
C7 Fe1 C2 C1 -127.1(5)
C8 Fe1 C2 C1 -166.7(4)
C4 Fe1 C2 C1 82.0(5)
C1 C2 C3 C4 1.8(9)
Fe1 C2 C3 C4 60.7(6)
C1 C2 C3 Fe1 -59.0(5)
C10 Fe1 C3 C2 151.2(14)
C6 Fe1 C3 C2 -48.7(8)
C1 Fe1 C3 C2 37.6(5)
C9 Fe1 C3 C2 -168.8(5)
C5 Fe1 C3 C2 82.3(5)
C7 Fe1 C3 C2 -85.7(5)
C8 Fe1 C3 C2 -128.3(5)
C4 Fe1 C3 C2 118.0(7)
C10 Fe1 C3 C4 33.2(17)
C6 Fe1 C3 C4 -166.6(6)
C1 Fe1 C3 C4 -80.4(5)
C2 Fe1 C3 C4 -118.0(7)
C9 Fe1 C3 C4 73.2(6)
C5 Fe1 C3 C4 -35.7(4)
C7 Fe1 C3 C4 156.3(5)
C8 Fe1 C3 C4 113.7(5)
C2 C3 C4 C5 -2.6(9)
Fe1 C3 C4 C5 56.8(6)
C2 C3 C4 Fe1 -59.4(6)
C10 Fe1 C4 C5 66.9(6)
C6 Fe1 C4 C5 26.9(17)
C1 Fe1 C4 C5 -38.7(4)
C2 Fe1 C4 C5 -83.4(5)
C9 Fe1 C4 C5 109.7(5)
C3 Fe1 C4 C5 -121.8(7)
C7 Fe1 C4 C5 -171.5(7)
C8 Fe1 C4 C5 152.7(5)
C10 Fe1 C4 C3 -171.3(5)
C6 Fe1 C4 C3 148.6(14)
C1 Fe1 C4 C3 83.1(5)
C2 Fe1 C4 C3 38.3(5)
C9 Fe1 C4 C3 -128.5(5)
C5 Fe1 C4 C3 121.8(7)
C7 Fe1 C4 C3 -49.7(9)
C8 Fe1 C4 C3 -85.5(6)
C3 C4 C5 C1 2.4(9)
Fe1 C4 C5 C1 59.4(5)
C3 C4 C5 Fe1 -57.1(6)
C2 C1 C5 C4 -1.2(8)
P1 C1 C5 C4 -179.1(5)
Fe1 C1 C5 C4 -61.3(5)
C2 C1 C5 Fe1 60.1(5)
P1 C1 C5 Fe1 -117.8(5)
C10 Fe1 C5 C4 -131.7(5)
C6 Fe1 C5 C4 -172.6(5)
C1 Fe1 C5 C4 118.9(6)
C2 Fe1 C5 C4 79.9(5)
C9 Fe1 C5 C4 -88.4(5)
C3 Fe1 C5 C4 36.3(5)
C7 Fe1 C5 C4 162.4(15)
C8 Fe1 C5 C4 -55.6(9)
C10 Fe1 C5 C1 109.4(4)
C6 Fe1 C5 C1 68.5(5)
C2 Fe1 C5 C1 -39.0(4)
C9 Fe1 C5 C1 152.7(4)
C3 Fe1 C5 C1 -82.6(4)
C7 Fe1 C5 C1 43.6(17)
C8 Fe1 C5 C1 -174.4(6)
C4 Fe1 C5 C1 -118.9(6)
C10 Fe1 C6 C7 118.3(7)
C1 Fe1 C6 C7 -131.5(5)
C2 Fe1 C6 C7 -88.4(6)
C9 Fe1 C6 C7 79.2(6)
C5 Fe1 C6 C7 -171.4(5)
C3 Fe1 C6 C7 -55.5(9)
C8 Fe1 C6 C7 36.0(5)
C4 Fe1 C6 C7 166.9(13)
C1 Fe1 C6 C10 110.2(4)
C2 Fe1 C6 C10 153.3(4)
C9 Fe1 C6 C10 -39.1(4)
C5 Fe1 C6 C10 70.3(5)
C3 Fe1 C6 C10 -173.7(6)
C7 Fe1 C6 C10 -118.3(7)
C8 Fe1 C6 C10 -82.3(5)
C4 Fe1 C6 C10 48.6(16)
C10 C6 C7 C8 0.3(10)
Fe1 C6 C7 C8 -58.7(6)
C10 C6 C7 Fe1 59.0(5)
C10 Fe1 C7 C6 -39.2(5)
C1 Fe1 C7 C6 66.6(6)
C2 Fe1 C7 C6 108.8(5)
C9 Fe1 C7 C6 -83.9(5)
C5 Fe1 C7 C6 31.0(18)
C3 Fe1 C7 C6 152.0(5)
C8 Fe1 C7 C6 -121.5(8)
C4 Fe1 C7 C6 -173.7(7)
C10 Fe1 C7 C8 82.3(6)
C6 Fe1 C7 C8 121.5(8)
C1 Fe1 C7 C8 -171.9(5)
C2 Fe1 C7 C8 -129.7(6)
C9 Fe1 C7 C8 37.5(5)
C5 Fe1 C7 C8 152.5(14)
C3 Fe1 C7 C8 -86.6(6)
C4 Fe1 C7 C8 -52.3(10)
C6 C7 C8 C9 -1.1(10)
Fe1 C7 C8 C9 -58.3(6)
C6 C7 C8 Fe1 57.3(6)
C10 Fe1 C8 C9 37.9(5)
C6 Fe1 C8 C9 83.0(5)
C1 Fe1 C8 C9 148.0(12)
C2 Fe1 C8 C9 -170.3(5)
C5 Fe1 C8 C9 -48.4(9)
C3 Fe1 C8 C9 -129.0(5)
C7 Fe1 C8 C9 119.1(8)
C4 Fe1 C8 C9 -85.8(6)
C10 Fe1 C8 C7 -81.2(6)
C6 Fe1 C8 C7 -36.1(6)
C1 Fe1 C8 C7 29.0(17)
C2 Fe1 C8 C7 70.6(7)
C9 Fe1 C8 C7 -119.1(8)
C5 Fe1 C8 C7 -167.5(6)
C3 Fe1 C8 C7 111.9(6)
C4 Fe1 C8 C7 155.1(6)
C7 C8 C9 C10 1.4(9)
Fe1 C8 C9 C10 -57.7(5)
C7 C8 C9 Fe1 59.1(6)
C10 Fe1 C9 C8 -119.9(7)
C6 Fe1 C9 C8 -80.3(5)
C1 Fe1 C9 C8 -165.8(6)
C2 Fe1 C9 C8 36.7(18)
C5 Fe1 C9 C8 156.0(5)
C3 Fe1 C9 C8 72.1(7)
C7 Fe1 C9 C8 -37.3(5)
C4 Fe1 C9 C8 113.3(5)
C6 Fe1 C9 C10 39.6(5)
C1 Fe1 C9 C10 -45.9(8)
C2 Fe1 C9 C10 156.6(14)
C5 Fe1 C9 C10 -84.0(5)
C3 Fe1 C9 C10 -168.0(5)
C7 Fe1 C9 C10 82.6(5)
C8 Fe1 C9 C10 119.9(7)
C4 Fe1 C9 C10 -126.8(5)
C8 C9 C10 C6 -1.2(8)
Fe1 C9 C10 C6 -61.4(5)
C8 C9 C10 C11 175.5(7)
Fe1 C9 C10 C11 115.3(7)
C8 C9 C10 Fe1 60.2(6)
C7 C6 C10 C9 0.5(8)
Fe1 C6 C10 C9 62.0(5)
C7 C6 C10 C11 -176.0(7)
Fe1 C6 C10 C11 -114.5(7)
C7 C6 C10 Fe1 -61.5(6)
C6 Fe1 C10 C9 -116.8(6)
C1 Fe1 C10 C9 157.0(5)
C2 Fe1 C10 C9 -170.1(6)
C5 Fe1 C10 C9 113.3(5)
C3 Fe1 C10 C9 48.4(17)
C7 Fe1 C10 C9 -79.5(5)
C8 Fe1 C10 C9 -36.7(5)
C4 Fe1 C10 C9 75.5(6)
C1 Fe1 C10 C6 -86.2(5)
C2 Fe1 C10 C6 -53.3(8)
C9 Fe1 C10 C6 116.8(6)
C5 Fe1 C10 C6 -129.9(4)
C3 Fe1 C10 C6 165.3(14)
C7 Fe1 C10 C6 37.3(4)
C8 Fe1 C10 C6 80.1(5)
C4 Fe1 C10 C6 -167.6(4)
C6 Fe1 C10 C11 122.9(7)
C1 Fe1 C10 C11 36.7(6)
C2 Fe1 C10 C11 69.6(9)
C9 Fe1 C10 C11 -120.3(8)
C5 Fe1 C10 C11 -7.0(6)
C3 Fe1 C10 C11 -71.8(17)
C7 Fe1 C10 C11 160.2(7)
C8 Fe1 C10 C11 -157.0(7)
C4 Fe1 C10 C11 -44.7(7)
C13 N1 C11 O1 0.3(9)
Pd1 N1 C11 O1 178.4(5)
C13 N1 C11 C10 178.1(7)
Pd1 N1 C11 C10 -3.8(12)
C12 O1 C11 N1 0.8(10)
C12 O1 C11 C10 -177.3(7)
C9 C10 C11 N1 -157.9(7)
C6 C10 C11 N1 18.1(12)
Fe1 C10 C11 N1 -70.0(9)
C9 C10 C11 O1 20.0(10)
C6 C10 C11 O1 -164.0(7)
Fe1 C10 C11 O1 107.9(6)
C11 O1 C12 C13 -1.6(10)
O1 C12 C13 N1 1.8(11)
C11 N1 C13 C12 -1.3(10)
Pd1 N1 C13 C12 -179.6(7)
O2 C17 C18 C19 -179.6(8)
C26 C17 C18 C19 2.7(13)
C17 C18 C19 C20 -1.3(13)
C18 C19 C20 C25 0.4(12)
C18 C19 C20 C21 -179.1(8)
C25 C20 C21 C22 0.9(12)
C19 C20 C21 C22 -179.6(8)
C20 C21 C22 C23 -0.3(13)
C21 C22 C23 C24 0.3(14)
C22 C23 C24 C25 -0.8(13)
C23 C24 C25 C20 1.3(11)
C23 C24 C25 C26 -178.8(7)
C19 C20 C25 C24 179.1(7)
C21 C20 C25 C24 -1.3(10)
C19 C20 C25 C26 -0.7(10)
C21 C20 C25 C26 178.8(7)
O2 C17 C26 C25 179.3(7)
C18 C17 C26 C25 -3.0(11)
O2 C17 C26 C27 1.6(11)
C18 C17 C26 C27 179.3(7)
C24 C25 C26 C17 -177.8(7)
C20 C25 C26 C17 2.0(10)
C24 C25 C26 C27 0.0(10)
C20 C25 C26 C27 179.8(6)
C17 C26 C27 C36 -90.8(8)
C25 C26 C27 C36 91.4(8)
C17 C26 C27 C28 93.4(8)
C25 C26 C27 C28 -84.3(8)
C36 C27 C28 C33 -0.5(9)
C26 C27 C28 C33 175.4(6)
C36 C27 C28 C29 -178.0(6)
C26 C27 C28 C29 -2.2(10)
C27 C28 C29 C30 179.8(7)
C33 C28 C29 C30 2.2(10)
C28 C29 C30 C31 -1.4(12)
C29 C30 C31 C32 0.3(13)
C30 C31 C32 C33 0.0(13)
C31 C32 C33 C34 -177.9(8)
C31 C32 C33 C28 0.9(12)
C31 C32 C33 Cl1 107.1(8)
C27 C28 C33 C32 -179.6(6)
C29 C28 C33 C32 -2.0(10)
C27 C28 C33 C34 -0.8(10)
C29 C28 C33 C34 176.9(6)
C27 C28 C33 Cl1 91.6(6)
C29 C28 C33 Cl1 -90.7(6)
C51 Cl1 C33 C32 94.5(7)
C51 Cl1 C33 C34 -29.1(6)
C51 Cl1 C33 C28 -147.0(6)
C32 C33 C34 C35 179.6(7)
C28 C33 C34 C35 0.8(11)
Cl1 C33 C34 C35 -107.2(7)
C33 C34 C35 C36 0.4(11)
C28 C27 C36 C35 1.7(10)
C26 C27 C36 C35 -174.1(6)
C28 C27 C36 O3 178.6(5)
C26 C27 C36 O3 2.7(9)
C34 C35 C36 C27 -1.8(11)
C34 C35 C36 O3 -178.6(6)
P1 O3 C36 C27 132.7(5)
P1 O3 C36 C35 -50.4(8)
C39 N2 C37 C38 -59.6(15)
P1 N2 C37 C38 133.5(12)
C37 N2 C39 C40 99.5(10)
P1 N2 C39 C40 -93.8(9)
N1 Pd1 C41 C42 -25.6(14)
C43 Pd1 C41 C42 -22.3(7)
P1 Pd1 C41 C42 161.7(6)
Pd1 C41 C42 C43 52.8(12)
N1 Pd1 C42 C43 29.2(10)
C41 Pd1 C42 C43 -140.8(12)
P1 Pd1 C42 C43 -165.6(7)
N1 Pd1 C42 C41 169.9(6)
C43 Pd1 C42 C41 140.8(12)
P1 Pd1 C42 C41 -24.9(8)
C41 C42 C43 C44 -166.7(10)
Pd1 C42 C43 C44 -116.8(13)
C41 C42 C43 Pd1 -49.9(11)
N1 Pd1 C43 C42 -156.4(8)
C41 Pd1 C43 C42 24.7(8)
P1 Pd1 C43 C42 38.3(19)
N1 Pd1 C43 C44 -30.2(11)
C41 Pd1 C43 C44 150.9(13)
C42 Pd1 C43 C44 126.2(17)
P1 Pd1 C43 C44 164.5(7)
C42 C43 C44 C49 -168.0(12)
Pd1 C43 C44 C49 101.3(12)
C42 C43 C44 C45 14.0(18)
Pd1 C43 C44 C45 -76.8(12)
C42 C43 C44 F1 -178.2(14)
Pd1 C43 C44 F1 91.1(9)
C50 F1 C44 C49 -129(2)
C50 F1 C44 C45 -167(2)
C50 F1 C44 C43 38(2)
C49 C44 C45 C46 2.7(14)
C43 C44 C45 C46 -179.3(9)
F1 C44 C45 C46 31(2)
C44 C45 C46 C47 -3.3(15)
C45 C46 C47 C48 4.6(16)
C46 C47 C48 C49 -5.6(17)
C47 C48 C49 C44 5.0(16)
C45 C44 C49 C48 -3.6(15)
C43 C44 C49 C48 178.1(10)
F1 C44 C49 C48 -167.3(15)
C44 F1 C50 F2 -115.1(17)
C44 F1 C50 F3 133.9(15)
C44 F1 C50 S1 11(2)
O5 S1 C50 F1 86.5(15)
O4 S1 C50 F1 -54.8(14)
O6 S1 C50 F1 -166.3(14)
O5 S1 C50 F2 -150.8(13)
O4 S1 C50 F2 67.9(13)
O6 S1 C50 F2 -43.6(14)
O5 S1 C50 F3 -28.3(17)
O4 S1 C50 F3 -169.7(12)
O6 S1 C50 F3 78.8(15)
C33 Cl1 C51 Cl2 57.7(7)
C33 Cl1 C51 Cl3 -72.4(6)
